data_4509426
loop_
_publ_author_name
'Song, Jun-Ling'
'Yi, Fei-Yan'
'Mao, Jiang-Gao'

_publ_section_title
;
 New Types of Luminescent Lanthanide Squarato-Aminophosphonates
;
_journal_issue 7
_journal_name_full 'Crystal Growth &amp; Design'
_journal_page_first 3273
_journal_paper_doi 10.1021/cg900010z
_journal_volume 9
_journal_year 2009
_chemical_formula_sum 'C13 H9 Er N O8 P'
_chemical_formula_weight 505.44
_chemical_name_systematic
; 
 ? 
;
_space_group_IT_number 61
_symmetry_cell_setting orthorhombic
_symmetry_space_group_name_Hall '-P 2ac 2ab'
_symmetry_space_group_name_H-M 'P b c a'
_atom_sites_solution_hydrogens geom
_atom_sites_solution_primary direct
_atom_sites_solution_secondary difmap
_audit_creation_method SHELXL-97
_cell_angle_alpha 90.00
_cell_angle_beta 90.00
_cell_angle_gamma 90.00
_cell_formula_units_Z 8
_cell_length_a 10.717(2)
_cell_length_b 9.4278(17)
_cell_length_c 28.146(6)
_cell_measurement_temperature 293(2)
_cell_volume 2843.8(10)
_computing_structure_refinement 'SHELXL-97 (Sheldrick, 1997)'
_computing_structure_solution 'SHELXS-97 (Sheldrick, 1990)'
_diffrn_ambient_temperature 293(2)
_diffrn_measured_fraction_theta_full 0.997
_diffrn_measured_fraction_theta_max 0.997
_diffrn_measurement_device_type 'Rigaku Mercury CCD'
_diffrn_measurement_method 'narrow frame method'
_diffrn_radiation_monochromator graphite
_diffrn_radiation_source 'fine-focus sealed tube'
_diffrn_radiation_type MoK\a
_diffrn_radiation_wavelength 0.71073
_diffrn_reflns_av_R_equivalents 0.0300
_diffrn_reflns_av_sigmaI/netI 0.0181
_diffrn_reflns_limit_h_max 13
_diffrn_reflns_limit_h_min -13
_diffrn_reflns_limit_k_max 7
_diffrn_reflns_limit_k_min -12
_diffrn_reflns_limit_l_max 36
_diffrn_reflns_limit_l_min -36
_diffrn_reflns_number 20509
_diffrn_reflns_theta_full 27.48
_diffrn_reflns_theta_max 27.48
_diffrn_reflns_theta_min 2.39
_diffrn_standards_decay_% <1.0%
_exptl_absorpt_coefficient_mu 6.061
_exptl_absorpt_correction_T_max 1.000
_exptl_absorpt_correction_T_min 0.864
_exptl_absorpt_correction_type multi-scan
_exptl_crystal_colour 'light pink'
_exptl_crystal_density_diffrn 2.361
_exptl_crystal_density_method 'not measured'
_exptl_crystal_description brick
_exptl_crystal_F_000 1928
_exptl_crystal_size_max 0.13
_exptl_crystal_size_mid 0.11
_exptl_crystal_size_min 0.05
_refine_diff_density_max 1.542
_refine_diff_density_min -1.592
_refine_diff_density_rms 0.160
_refine_ls_extinction_method none
_refine_ls_goodness_of_fit_ref 1.163
_refine_ls_hydrogen_treatment constr
_refine_ls_matrix_type full
_refine_ls_number_parameters 217
_refine_ls_number_reflns 3253
_refine_ls_number_restraints 0
_refine_ls_restrained_S_all 1.163
_refine_ls_R_factor_all 0.0427
_refine_ls_R_factor_gt 0.0402
_refine_ls_shift/su_max 0.001
_refine_ls_shift/su_mean 0.000
_refine_ls_structure_factor_coef Fsqd
_refine_ls_weighting_details 'calc w=1/[\s^2^(Fo^2^)+(0.0091P)^2^+37.1032P] where P=(Fo^2^+2Fc^2^)/3'
_refine_ls_weighting_scheme calc
_refine_ls_wR_factor_gt 0.0771
_refine_ls_wR_factor_ref 0.0782
_reflns_number_gt 3071
_reflns_number_total 3245
_reflns_threshold_expression >2sigma(I)
_cod_data_source_file cg900010zsup1.cif
_cod_data_source_block Er
_cod_depositor_comments
;
The following automatic conversions were performed:

'_exptl_absorpt_correction_type' value 'Multi Scan' changed to
'multi-scan' according to
/home/saulius/struct/CIF-dictionaries/cif_core.dic dictionary named
'cif_core.dic' version 2.4.2 from 2011-04-26.

Automatic conversion script
Id: cif_fix_values 1891 2012-01-12 08:04:46Z andrius 
;
_cod_original_cell_volume 2843.9(9)
_cod_original_sg_symbol_H-M Pbca
_cod_database_code 4509426

loop_
_symmetry_equiv_pos_as_xyz
'x, y, z'
'-x+1/2, -y, z+1/2'
'-x, y+1/2, -z+1/2'
'x+1/2, -y+1/2, -z'
'-x, -y, -z'
'x-1/2, y, -z-1/2'
'x, -y-1/2, z-1/2'
'-x-1/2, y-1/2, z'

loop_
_atom_site_label
_atom_site_type_symbol
_atom_site_fract_x
_atom_site_fract_y
_atom_site_fract_z
_atom_site_U_iso_or_equiv
_atom_site_adp_type
_atom_site_occupancy
_atom_site_symmetry_multiplicity
_atom_site_calc_flag
_atom_site_refinement_flags
Er1 Er 0.93575(2) 0.80131(3) -0.046763(10) 0.01851(9) Uani 1 1 d .
P1 P 1.12110(14) 0.83158(16) 0.06185(6) 0.0180(3) Uani 1 1 d .
N1 N 0.9218(4) 0.7122(5) 0.10705(18) 0.0200(10) Uani 1 1 d .
C1 C 0.9388(9) 0.8616(9) 0.2181(3) 0.044(2) Uani 1 1 d .
H1A H 0.9914 0.9325 0.2068 0.053 Uiso 1 1 calc R
C2 C 0.9392(9) 0.8268(9) 0.2664(3) 0.046(2) Uani 1 1 d .
H2A H 0.9902 0.8760 0.2874 0.055 Uiso 1 1 calc R
C3 C 0.8642(7) 0.7202(8) 0.2825(3) 0.0352(16) Uani 1 1 d .
C4 C 0.7847(10) 0.6498(12) 0.2517(3) 0.066(3) Uani 1 1 d .
H4A H 0.7330 0.5779 0.2628 0.079 Uiso 1 1 calc R
C5 C 0.7826(10) 0.6870(12) 0.2046(3) 0.062(3) Uani 1 1 d .
H5A H 0.7279 0.6414 0.1840 0.074 Uiso 1 1 calc R
C6 C 0.8610(7) 0.7915(8) 0.1873(2) 0.0287(14) Uani 1 1 d .
C7 C 0.8706(7) 0.6755(8) 0.3338(3) 0.0354(16) Uani 1 1 d .
C8 C 0.8581(6) 0.8239(7) 0.1345(2) 0.0240(13) Uani 1 1 d .
H8A H 0.7721 0.8314 0.1240 0.029 Uiso 1 1 calc R
H8B H 0.8986 0.9143 0.1287 0.029 Uiso 1 1 calc R
C9 C 1.0594(5) 0.7114(7) 0.1067(2) 0.0217(12) Uani 1 1 d .
H9A H 1.0889 0.6160 0.1003 0.026 Uiso 1 1 calc R
H9B H 1.0901 0.7395 0.1377 0.026 Uiso 1 1 calc R
C10 C 0.8590(6) 0.6205(7) 0.0800(2) 0.0214(12) Uani 1 1 d .
C11 C 0.7295(6) 0.6059(7) 0.0667(2) 0.0240(13) Uani 1 1 d .
C12 C 0.7617(6) 0.4830(7) 0.0365(2) 0.0271(14) Uani 1 1 d .
C13 C 0.8926(6) 0.4960(6) 0.0529(2) 0.0237(13) Uani 1 1 d .
O1 O 0.8076(6) 0.5555(7) 0.3421(2) 0.0541(16) Uani 1 1 d .
H1B H 0.8316 0.5204 0.3672 0.081 Uiso 1 1 calc R
O2 O 0.9293(5) 0.7392(6) 0.36407(17) 0.0352(11) Uani 1 1 d .
O3 O 0.6329(4) 0.6663(5) 0.07882(17) 0.0295(11) Uani 1 1 d .
O4 O 0.7015(5) 0.4019(5) 0.01067(19) 0.0360(12) Uani 1 1 d .
O5 O 0.9932(4) 0.4285(4) 0.04979(17) 0.0258(9) Uani 1 1 d .
O11 O 1.2582(4) 0.8021(5) 0.06046(18) 0.0326(11) Uani 1 1 d .
O12 O 1.0968(4) 0.9833(5) 0.07878(17) 0.0269(10) Uani 1 1 d .
O13 O 1.0495(4) 0.8023(6) 0.01716(16) 0.0324(11) Uani 1 1 d .

loop_
_atom_site_aniso_label
_atom_site_aniso_U_11
_atom_site_aniso_U_22
_atom_site_aniso_U_33
_atom_site_aniso_U_23
_atom_site_aniso_U_13
_atom_site_aniso_U_12
Er1 0.01242(13) 0.01654(13) 0.02656(14) -0.00223(11) -0.00189(10) -0.00031(10)
P1 0.0132(6) 0.0180(7) 0.0226(7) -0.0037(6) -0.0007(6) 0.0030(5)
N1 0.017(2) 0.019(2) 0.024(2) -0.002(2) 0.0004(19) -0.001(2)
C1 0.064(6) 0.035(4) 0.033(4) 0.000(3) -0.005(4) -0.015(4)
C2 0.060(5) 0.037(4) 0.040(4) -0.005(3) -0.014(4) -0.008(4)
C3 0.041(4) 0.039(4) 0.026(3) 0.002(3) 0.002(3) 0.002(3)
C4 0.072(7) 0.088(7) 0.038(4) 0.018(5) -0.006(4) -0.045(6)
C5 0.069(7) 0.086(7) 0.031(4) 0.013(5) -0.006(4) -0.039(6)
C6 0.035(3) 0.030(3) 0.021(3) -0.001(3) 0.003(3) 0.003(3)
C7 0.034(4) 0.043(4) 0.029(4) 0.002(3) 0.002(3) 0.007(3)
C8 0.028(3) 0.020(3) 0.024(3) -0.002(2) 0.002(2) 0.005(3)
C9 0.015(3) 0.021(3) 0.030(3) -0.001(3) -0.006(2) 0.001(2)
C10 0.019(3) 0.019(3) 0.026(3) 0.003(2) -0.001(2) 0.000(2)
C11 0.022(3) 0.021(3) 0.029(3) 0.004(3) -0.002(2) -0.005(2)
C12 0.023(3) 0.029(4) 0.029(3) 0.000(3) -0.002(3) -0.005(3)
C13 0.024(3) 0.018(3) 0.029(3) 0.000(2) 0.001(3) -0.004(2)
O1 0.068(4) 0.058(4) 0.037(3) 0.015(3) -0.005(3) -0.019(3)
O2 0.044(3) 0.038(3) 0.023(2) 0.001(2) -0.005(2) 0.000(2)
O3 0.017(2) 0.037(3) 0.035(3) -0.001(2) -0.0003(19) 0.0052(19)
O4 0.031(3) 0.032(3) 0.045(3) -0.007(2) -0.011(2) -0.003(2)
O5 0.022(2) 0.016(2) 0.039(3) -0.003(2) -0.0002(19) 0.0049(17)
O11 0.015(2) 0.035(3) 0.048(3) -0.009(2) 0.000(2) 0.001(2)
O12 0.031(2) 0.017(2) 0.033(3) -0.0039(18) 0.006(2) 0.0025(19)
O13 0.030(2) 0.042(3) 0.025(2) -0.008(2) -0.0078(19) 0.000(2)

loop_
_atom_type_symbol
_atom_type_description
_atom_type_scat_dispersion_real
_atom_type_scat_dispersion_imag
_atom_type_scat_source
C C 0.0033 0.0016 'International Tables Vol C Tables 4.2.6.8 and 6.1.1.4'
H H 0.0000 0.0000 'International Tables Vol C Tables 4.2.6.8 and 6.1.1.4'
N N 0.0061 0.0033 'International Tables Vol C Tables 4.2.6.8 and 6.1.1.4'
O O 0.0106 0.0060 'International Tables Vol C Tables 4.2.6.8 and 6.1.1.4'
P P 0.1023 0.0942 'International Tables Vol C Tables 4.2.6.8 and 6.1.1.4'
Er Er -0.2586 4.9576 'International Tables Vol C Tables 4.2.6.8 and 6.1.1.4'

loop_
_geom_angle_atom_site_label_1
_geom_angle_atom_site_label_2
_geom_angle_atom_site_label_3
_geom_angle
_geom_angle_site_symmetry_1
_geom_angle_site_symmetry_3
O11 Er1 O13 129.79(19) 4_465 .
O11 Er1 O12 101.43(18) 4_465 5_775
O13 Er1 O12 114.52(19) . 5_775
O11 Er1 O5 81.99(17) 4_465 5_765
O13 Er1 O5 81.30(18) . 5_765
O12 Er1 O5 152.59(17) 5_775 5_765
O11 Er1 O3 142.04(17) 4_465 4_565
O13 Er1 O3 79.08(17) . 4_565
O12 Er1 O3 82.33(17) 5_775 4_565
O5 Er1 O3 78.90(17) 5_765 4_565
O11 Er1 O4 76.02(18) 4_465 8_765
O13 Er1 O4 77.44(18) . 8_765
O12 Er1 O4 79.45(17) 5_775 8_765
O5 Er1 O4 127.22(17) 5_765 8_765
O3 Er1 O4 140.77(17) 4_565 8_765
O11 Er1 O2 74.54(18) 4_465 7_575
O13 Er1 O2 146.52(18) . 7_575
O12 Er1 O2 74.65(17) 5_775 7_575
O5 Er1 O2 80.25(17) 5_765 7_575
O3 Er1 O2 70.11(17) 4_565 7_575
O4 Er1 O2 135.55(18) 8_765 7_575
O11 P1 O13 116.5(3) . .
O11 P1 O12 110.4(3) . .
O13 P1 O12 110.3(3) . .
O11 P1 C9 105.0(3) . .
O13 P1 C9 106.3(3) . .
O12 P1 C9 107.7(3) . .
C10 N1 C8 121.9(5) . .
C10 N1 C9 119.8(5) . .
C8 N1 C9 118.1(5) . .
C6 C1 C2 120.1(8) . .
C3 C2 C1 119.6(7) . .
C2 C3 C4 120.5(7) . .
C2 C3 C7 119.9(7) . .
C4 C3 C7 119.6(7) . .
C5 C4 C3 119.5(8) . .
C4 C5 C6 120.8(8) . .
C1 C6 C5 119.4(7) . .
C1 C6 C8 122.2(7) . .
C5 C6 C8 118.4(7) . .
O2 C7 O1 123.7(7) . .
O2 C7 C3 123.8(7) . .
O1 C7 C3 112.4(7) . .
N1 C8 C6 111.1(5) . .
N1 C9 P1 111.4(4) . .
N1 C10 C11 134.0(6) . .
N1 C10 C13 134.6(6) . .
C11 C10 C13 91.4(5) . .
O3 C11 C10 133.8(6) . .
O3 C11 C12 136.0(6) . .
C10 C11 C12 90.0(5) . .
O4 C12 C11 134.5(6) . .
O4 C12 C13 136.7(7) . .
C11 C12 C13 88.7(5) . .
O5 C13 C10 131.5(6) . .
O5 C13 C12 138.5(6) . .
C10 C13 C12 89.8(5) . .
C7 O2 Er1 129.2(5) . 7_576
C11 O3 Er1 136.0(4) . 4_465
C12 O4 Er1 165.3(5) . 8_755
C13 O5 Er1 139.9(4) . 5_765
P1 O11 Er1 161.5(3) . 4_565
P1 O12 Er1 138.2(3) . 5_775
P1 O13 Er1 169.3(3) . .

loop_
_geom_bond_atom_site_label_1
_geom_bond_atom_site_label_2
_geom_bond_distance
_geom_bond_site_symmetry_2
Er1 O11 2.172(5) 4_465
Er1 O13 2.173(4) .
Er1 O12 2.248(4) 5_775
Er1 O5 2.298(4) 5_765
Er1 O3 2.318(4) 4_565
Er1 O4 2.382(5) 8_765
Er1 O2 2.539(5) 7_575
P1 O11 1.496(5) .
P1 O13 1.499(5) .
P1 O12 1.531(4) .
P1 C9 1.820(6) .
N1 C10 1.334(8) .
N1 C8 1.474(7) .
N1 C9 1.475(7) .
C1 C6 1.372(10) .
C1 C2 1.398(11) .
C2 C3 1.364(11) .
C3 C4 1.386(12) .
C3 C7 1.506(10) .
C4 C5 1.371(12) .
C5 C6 1.383(11) .
C6 C8 1.519(9) .
C7 O2 1.218(9) .
C7 O1 1.338(10) .
C10 C11 1.444(8) .
C10 C13 1.445(9) .
C11 O3 1.230(8) .
C11 C12 1.477(9) .
C12 O4 1.237(8) .
C12 C13 1.482(9) .
C13 O5 1.255(8) .
O2 Er1 2.539(5) 7_576
O3 Er1 2.318(4) 4_465
O4 Er1 2.382(5) 8_755
O5 Er1 2.298(4) 5_765
O11 Er1 2.172(5) 4_565
O12 Er1 2.248(4) 5_775
